data_7235394
loop_
_publ_author_name
'Mirzaei, Masoud'
'Eshtiagh-Hosseini, Hossein'
'Bauz\'a, Antonio'
'Zarghami, Sara'
'Ballester, Pablo'
'Mague, Joel T.'
'Frontera, Antonio'

_publ_section_title
;
 On the importance of non covalent interactions in the structure of
 coordination Cu(ii) and Co(ii) complexes of pyrazine- and
 pyridine-dicarboxylic acid derivatives: experimental and theoretical
 views
;
_journal_issue 27
_journal_name_full CrystEngComm
_journal_page_first 6149
_journal_paper_doi 10.1039/C4CE00003J
_journal_volume 16
_journal_year 2014
_chemical_formula_moiety 'C32 H28 Cu3 N8 O16, C2 H10 N2, 4(H2 O)'
_chemical_formula_sum 'C34 H46 Cu3 N10 O20'
_chemical_formula_weight 1105.43
_space_group_IT_number 14
_space_group_name_Hall '-P 2yn'
_space_group_name_H-M_alt 'P 1 21/n 1'
_symmetry_cell_setting monoclinic
_symmetry_space_group_name_Hall '-P 2yn'
_symmetry_space_group_name_H-M 'P 1 21/n 1'
_atom_sites_solution_hydrogens geom
_atom_sites_solution_primary direct
_atom_sites_solution_secondary difmap
_audit_creation_method SHELXL-97
_cell_angle_alpha 90.00
_cell_angle_beta 93.44(2)
_cell_angle_gamma 90.00
_cell_formula_units_Z 2
_cell_length_a 8.152(2)
_cell_length_b 20.538(5)
_cell_length_c 12.736(3)
_cell_measurement_reflns_used 8052
_cell_measurement_temperature 293(2)
_cell_measurement_theta_max 32.45
_cell_measurement_theta_min 2.55
_cell_volume 2128.5(9)
_computing_cell_refinement 'SAINT (Bruker, 2007)'
_computing_data_collection 'APEX2 (Bruker, 2007)'
_computing_data_reduction 'SAINT (Bruker, 2007)'
_computing_molecular_graphics 'XPW (Siemens, 1996)'
_computing_publication_material 'SHELXTL (Sheldrick, 2008)'
_computing_structure_refinement 'SHELXL97 (Sheldrick, 2008)'
_computing_structure_solution 'SHELXS97 (Sheldrick, 2008)'
_diffrn_ambient_temperature 293(2)
_diffrn_measured_fraction_theta_full 0.996
_diffrn_measured_fraction_theta_max 0.996
_diffrn_measurement_device_type 'Bruker APEX-II CCD'
_diffrn_measurement_method '\f and \w scans'
_diffrn_radiation_monochromator graphite
_diffrn_radiation_source 'fine-focus sealed tube'
_diffrn_radiation_type MoK\a
_diffrn_radiation_wavelength 0.71073
_diffrn_reflns_av_R_equivalents 0.0339
_diffrn_reflns_av_sigmaI/netI 0.0346
_diffrn_reflns_limit_h_max 13
_diffrn_reflns_limit_h_min -13
_diffrn_reflns_limit_k_max 33
_diffrn_reflns_limit_k_min -33
_diffrn_reflns_limit_l_max 20
_diffrn_reflns_limit_l_min -20
_diffrn_reflns_number 35349
_diffrn_reflns_theta_full 35.17
_diffrn_reflns_theta_max 35.17
_diffrn_reflns_theta_min 2.69
_exptl_absorpt_coefficient_mu 1.579
_exptl_absorpt_correction_T_max 0.7469
_exptl_absorpt_correction_T_min 0.5825
_exptl_absorpt_correction_type multi-scan
_exptl_absorpt_process_details 'SADABS; Bruker, 2008'
_exptl_crystal_colour blue
_exptl_crystal_density_diffrn 1.725
_exptl_crystal_density_method 'not measured'
_exptl_crystal_description irregular
_exptl_crystal_F_000 1134
_exptl_crystal_size_max 0.51
_exptl_crystal_size_mid 0.28
_exptl_crystal_size_min 0.12
_refine_diff_density_max 0.483
_refine_diff_density_min -0.469
_refine_diff_density_rms 0.071
_refine_ls_extinction_method none
_refine_ls_goodness_of_fit_ref 1.019
_refine_ls_hydrogen_treatment mixed
_refine_ls_matrix_type full
_refine_ls_number_parameters 336
_refine_ls_number_reflns 9453
_refine_ls_number_restraints 5
_refine_ls_restrained_S_all 1.021
_refine_ls_R_factor_all 0.0594
_refine_ls_R_factor_gt 0.0351
_refine_ls_shift/su_max 0.003
_refine_ls_shift/su_mean 0.000
_refine_ls_structure_factor_coef Fsqd
_refine_ls_weighting_details 'calc w=1/[\s^2^(Fo^2^)+(0.0528P)^2^+0.1097P] where P=(Fo^2^+2Fc^2^)/3'
_refine_ls_weighting_scheme calc
_refine_ls_wR_factor_gt 0.0903
_refine_ls_wR_factor_ref 0.1002
_reflns_number_gt 6734
_reflns_number_total 9453
_reflns_threshold_expression >2\s(I)
_cod_data_source_file c4ce00003j1.cif
_cod_data_source_block m+p21n
_cod_depositor_comments
;
The following automatic conversions were performed:

data item '_symmetry_cell_setting' value 'Monoclinic' was changed to
'monoclinic' in accordance with the
/home/saulius/struct/COD-crude-data/automatic-downloads/DataCite-retrospective/RSC/depositions/lib/dictionaries/cif_core.dic
dictionary named 'cif_core.dic' version 2.4.2 last updated on
2011-04-26.

Automatic conversion script
Id: cif_fix_values 6909 2019-04-08 15:41:33Z antanas 
;
_cod_original_cell_volume 2128.5(10)
_cod_original_sg_symbol_Hall '-P 2yn '
_cod_original_sg_symbol_H-M 'P2(1)/n  '
_cod_database_code 7235394

loop_
_symmetry_equiv_pos_as_xyz
'x, y, z'
'-x+1/2, y+1/2, -z+1/2'
'-x, -y, -z'
'x-1/2, -y-1/2, z-1/2'

loop_
_atom_site_label
_atom_site_type_symbol
_atom_site_fract_x
_atom_site_fract_y
_atom_site_fract_z
_atom_site_U_iso_or_equiv
_atom_site_adp_type
_atom_site_occupancy
_atom_site_symmetry_multiplicity
_atom_site_calc_flag
_atom_site_refinement_flags
Cu1 Cu 0.41369(2) 0.734887(8) 0.553105(12) 0.02551(5) Uani 1 1 d .
N1 N 0.38865(14) 0.73453(5) 0.39949(8) 0.02225(19) Uani 1 1 d .
O5 O 0.26265(15) 0.81147(5) 0.60629(9) 0.0362(2) Uani 1 1 d .
O3 O 0.58419(15) 0.81797(6) 0.50570(8) 0.0368(2) Uani 1 1 d .
N2 N 0.44168(14) 0.72476(5) 0.70320(8) 0.02212(19) Uani 1 1 d .
C2 C 0.29612(16) 0.68844(6) 0.35084(10) 0.0236(2) Uani 1 1 d .
C6 C 0.46747(16) 0.77861(6) 0.34388(10) 0.0233(2) Uani 1 1 d .
C9 C 0.36906(16) 0.76619(6) 0.76552(10) 0.0229(2) Uani 1 1 d .
O1 O 0.21166(16) 0.65984(5) 0.51771(8) 0.0374(3) Uani 1 1 d .
O2 O 0.15002(16) 0.59160(5) 0.38441(9) 0.0401(3) Uani 1 1 d .
C13 C 0.53495(16) 0.67598(6) 0.74101(10) 0.0240(2) Uani 1 1 d .
C10 C 0.38875(18) 0.75991(7) 0.87363(11) 0.0302(3) Uani 1 1 d .
H10 H 0.3384 0.7889 0.9177 0.036 Uiso 1 1 calc R
O7 O 0.58610(16) 0.65866(6) 0.56406(8) 0.0401(3) Uani 1 1 d .
O6 O 0.21260(16) 0.86312(6) 0.75532(11) 0.0468(3) Uani 1 1 d .
C3 C 0.27609(18) 0.68619(7) 0.24224(10) 0.0270(2) Uani 1 1 d .
H3 H 0.2112 0.6542 0.2089 0.032 Uiso 1 1 calc R
C1 C 0.21182(18) 0.64213(6) 0.42338(11) 0.0277(3) Uani 1 1 d .
O4 O 0.62267(16) 0.87514(5) 0.36029(9) 0.0413(3) Uani 1 1 d .
C5 C 0.45307(18) 0.77855(7) 0.23509(10) 0.0276(3) Uani 1 1 d .
H5 H 0.5090 0.8091 0.1969 0.033 Uiso 1 1 calc R
C7 C 0.56691(17) 0.82794(7) 0.40915(11) 0.0269(2) Uani 1 1 d .
C4 C 0.35429(19) 0.73235(7) 0.18424(11) 0.0296(3) Uani 1 1 d .
H4 H 0.3405 0.7323 0.1112 0.036 Uiso 1 1 calc R
C11 C 0.48516(19) 0.70947(9) 0.91474(11) 0.0353(3) Uani 1 1 d .
H11 H 0.5004 0.7044 0.9872 0.042 Uiso 1 1 calc R
C12 C 0.55921(18) 0.66641(8) 0.84784(11) 0.0312(3) Uani 1 1 d .
H12 H 0.6234 0.6321 0.8745 0.037 Uiso 1 1 calc R
C8 C 0.27279(17) 0.81864(7) 0.70493(12) 0.0290(3) Uani 1 1 d .
Cu2 Cu 0.0000 0.5000 0.5000 0.03467(7) Uani 1 2 d S
O8 O 0.70149(17) 0.59043(6) 0.68212(10) 0.0447(3) Uani 1 1 d .
C14 C 0.61377(19) 0.63770(7) 0.65613(12) 0.0297(3) Uani 1 1 d .
N4 N 0.06892(19) 0.55367(6) 0.62685(10) 0.0333(3) Uani 1 1 d .
N3 N 0.2066(2) 0.45052(7) 0.53830(13) 0.0394(3) Uani 1 1 d .
O10 O 0.2610(2) 0.52256(7) 0.21358(10) 0.0516(3) Uani 1 1 d D
C15 C 0.3169(2) 0.49316(9) 0.60259(14) 0.0394(3) Uani 1 1 d .
H15A H 0.3641 0.5262 0.5591 0.047 Uiso 1 1 calc R
H15B H 0.4054 0.4681 0.6370 0.047 Uiso 1 1 calc R
C16 C 0.2137(3) 0.52425(9) 0.68297(13) 0.0442(4) Uani 1 1 d .
H16A H 0.1795 0.4917 0.7324 0.053 Uiso 1 1 calc R
H16B H 0.2767 0.5574 0.7218 0.053 Uiso 1 1 calc R
N5 N 0.28169(16) 1.02440(7) 0.51530(11) 0.0352(3) Uani 1 1 d .
H5A H 0.1986 1.0039 0.5433 0.053 Uiso 1 1 calc R
H5B H 0.2551 1.0331 0.4479 0.053 Uiso 1 1 calc R
H5C H 0.3024 1.0615 0.5498 0.053 Uiso 1 1 calc R
O9 O 0.0509(2) 0.94330(9) 0.60524(16) 0.0669(5) Uani 1 1 d D
C17 C 0.4283(2) 0.98283(8) 0.52329(15) 0.0388(3) Uani 1 1 d .
H17A H 0.4057 0.9423 0.4860 0.047 Uiso 1 1 calc R
H17B H 0.4562 0.9726 0.5966 0.047 Uiso 1 1 calc R
H4A H -0.003(2) 0.5641(9) 0.6683(15) 0.033(5) Uiso 1 1 d .
H3A H 0.181(3) 0.4176(11) 0.5774(18) 0.049(6) Uiso 1 1 d .
H4B H 0.098(3) 0.5904(10) 0.6056(18) 0.050(6) Uiso 1 1 d .
H3B H 0.249(3) 0.4324(11) 0.491(2) 0.054(6) Uiso 1 1 d .
H10A H 0.273(3) 0.4821(7) 0.2364(17) 0.055(6) Uiso 1 1 d D
H10B H 0.228(3) 0.5469(10) 0.2693(18) 0.079(8) Uiso 1 1 d D
H9A H -0.027(3) 0.9446(15) 0.645(2) 0.082(10) Uiso 1 1 d D
H9B H 0.095(4) 0.9106(12) 0.640(2) 0.099(11) Uiso 1 1 d D

loop_
_atom_site_aniso_label
_atom_site_aniso_U_11
_atom_site_aniso_U_22
_atom_site_aniso_U_33
_atom_site_aniso_U_23
_atom_site_aniso_U_13
_atom_site_aniso_U_12
Cu1 0.03397(10) 0.02360(8) 0.01879(7) 0.00041(6) 0.00018(6) 0.00059(6)
N1 0.0263(5) 0.0217(4) 0.0186(4) 0.0018(4) 0.0007(4) -0.0015(4)
O5 0.0444(6) 0.0339(5) 0.0293(5) 0.0029(4) -0.0055(4) 0.0062(5)
O3 0.0466(6) 0.0369(5) 0.0262(5) 0.0008(4) -0.0049(4) -0.0096(5)
N2 0.0255(5) 0.0208(4) 0.0200(4) -0.0013(4) 0.0007(4) 0.0013(4)
C2 0.0280(6) 0.0219(5) 0.0209(5) -0.0001(4) 0.0006(4) -0.0012(4)
C6 0.0249(6) 0.0219(5) 0.0232(5) 0.0024(4) 0.0017(4) -0.0001(4)
C9 0.0227(5) 0.0232(5) 0.0228(5) -0.0028(4) 0.0015(4) 0.0000(4)
O1 0.0582(7) 0.0317(5) 0.0227(4) 0.0006(4) 0.0058(5) -0.0143(5)
O2 0.0550(7) 0.0317(5) 0.0341(6) -0.0054(4) 0.0084(5) -0.0186(5)
C13 0.0267(6) 0.0227(5) 0.0230(5) 0.0012(4) 0.0038(5) 0.0017(5)
C10 0.0312(7) 0.0365(7) 0.0233(6) -0.0056(5) 0.0040(5) 0.0025(6)
O7 0.0601(8) 0.0373(6) 0.0235(5) -0.0020(4) 0.0066(5) 0.0146(5)
O6 0.0555(7) 0.0349(6) 0.0494(7) -0.0106(5) -0.0035(6) 0.0197(5)
C3 0.0325(7) 0.0269(6) 0.0214(5) -0.0038(5) -0.0006(5) -0.0002(5)
C1 0.0349(7) 0.0232(5) 0.0251(6) 0.0002(5) 0.0029(5) -0.0056(5)
O4 0.0551(7) 0.0306(5) 0.0385(6) 0.0026(5) 0.0059(5) -0.0163(5)
C5 0.0321(7) 0.0289(6) 0.0221(5) 0.0061(5) 0.0042(5) 0.0011(5)
C7 0.0276(6) 0.0241(5) 0.0290(6) 0.0007(5) 0.0018(5) -0.0013(5)
C4 0.0358(7) 0.0349(7) 0.0181(5) 0.0000(5) 0.0024(5) 0.0043(6)
C11 0.0363(8) 0.0512(9) 0.0185(5) 0.0025(6) 0.0014(5) 0.0044(7)
C12 0.0319(7) 0.0354(7) 0.0264(6) 0.0077(5) 0.0021(5) 0.0074(6)
C8 0.0278(6) 0.0244(6) 0.0342(7) -0.0017(5) -0.0038(5) 0.0022(5)
Cu2 0.03599(14) 0.03263(13) 0.03617(14) -0.01548(11) 0.00872(11) 0.00045(10)
O8 0.0584(8) 0.0315(5) 0.0455(7) 0.0061(5) 0.0139(6) 0.0218(5)
C14 0.0377(7) 0.0231(5) 0.0287(6) -0.0012(5) 0.0064(5) 0.0051(5)
N4 0.0461(7) 0.0260(5) 0.0292(6) -0.0052(5) 0.0151(5) -0.0023(5)
N3 0.0467(8) 0.0333(7) 0.0395(7) -0.0102(6) 0.0122(6) 0.0063(6)
O10 0.0888(11) 0.0350(6) 0.0313(6) 0.0035(5) 0.0053(6) 0.0095(7)
C15 0.0423(9) 0.0407(8) 0.0352(8) -0.0012(7) 0.0036(7) 0.0023(7)
C16 0.0643(12) 0.0405(8) 0.0279(7) -0.0041(6) 0.0033(7) 0.0044(8)
N5 0.0316(6) 0.0360(6) 0.0377(7) -0.0016(5) -0.0007(5) -0.0032(5)
O9 0.0400(7) 0.0670(10) 0.0921(12) 0.0472(9) -0.0090(8) -0.0022(7)
C17 0.0366(8) 0.0355(7) 0.0447(9) 0.0026(7) 0.0070(7) -0.0001(6)

loop_
_atom_type_symbol
_atom_type_description
_atom_type_scat_dispersion_real
_atom_type_scat_dispersion_imag
_atom_type_scat_source
C C 0.0033 0.0016 'International Tables Vol C Tables 4.2.6.8 and 6.1.1.4'
H H 0.0000 0.0000 'International Tables Vol C Tables 4.2.6.8 and 6.1.1.4'
N N 0.0061 0.0033 'International Tables Vol C Tables 4.2.6.8 and 6.1.1.4'
O O 0.0106 0.0060 'International Tables Vol C Tables 4.2.6.8 and 6.1.1.4'
Cu Cu 0.3201 1.2651 'International Tables Vol C Tables 4.2.6.8 and 6.1.1.4'

loop_
_geom_angle_atom_site_label_1
_geom_angle_atom_site_label_2
_geom_angle_atom_site_label_3
_geom_angle
_geom_angle_site_symmetry_1
_geom_angle_site_symmetry_3
N2 Cu1 N1 173.52(4) . .
N2 Cu1 O7 79.31(4) . .
N1 Cu1 O7 95.33(4) . .
N2 Cu1 O5 78.49(4) . .
N1 Cu1 O5 107.04(4) . .
O7 Cu1 O5 157.55(4) . .
N2 Cu1 O1 99.47(4) . .
N1 Cu1 O1 76.64(4) . .
O7 Cu1 O1 88.96(5) . .
O5 Cu1 O1 97.89(5) . .
N2 Cu1 O3 107.65(4) . .
N1 Cu1 O3 76.64(4) . .
O7 Cu1 O3 99.06(5) . .
O5 Cu1 O3 84.60(5) . .
O1 Cu1 O3 152.68(4) . .
C6 N1 C2 120.58(11) . .
C6 N1 Cu1 120.18(9) . .
C2 N1 Cu1 119.20(8) . .
C8 O5 Cu1 113.42(9) . .
C7 O3 Cu1 110.25(9) . .
C9 N2 C13 122.16(11) . .
C9 N2 Cu1 119.64(9) . .
C13 N2 Cu1 118.20(8) . .
N1 C2 C3 121.04(12) . .
N1 C2 C1 115.09(11) . .
C3 C2 C1 123.82(12) . .
N1 C6 C5 121.00(12) . .
N1 C6 C7 114.86(11) . .
C5 C6 C7 124.12(12) . .
N2 C9 C10 120.42(12) . .
N2 C9 C8 112.77(11) . .
C10 C9 C8 126.78(12) . .
C1 O1 Cu1 110.04(9) . .
N2 C13 C12 120.68(12) . .
N2 C13 C14 113.03(11) . .
C12 C13 C14 126.20(12) . .
C9 C10 C11 118.42(12) . .
C14 O7 Cu1 113.50(9) . .
C4 C3 C2 118.76(13) . .
O2 C1 O1 126.87(13) . .
O2 C1 C2 117.84(12) . .
O1 C1 C2 115.30(11) . .
C4 C5 C6 118.86(12) . .
O3 C7 O4 126.50(14) . .
O3 C7 C6 117.18(12) . .
O4 C7 C6 116.32(13) . .
C5 C4 C3 119.72(12) . .
C10 C11 C12 120.11(13) . .
C13 C12 C11 118.20(13) . .
O6 C8 O5 126.80(14) . .
O6 C8 C9 118.08(13) . .
O5 C8 C9 115.12(12) . .
N3 Cu2 N3 180.0 3_566 .
N3 Cu2 N4 83.80(6) 3_566 3_566
N3 Cu2 N4 96.20(6) . 3_566
N3 Cu2 N4 96.20(6) 3_566 .
N3 Cu2 N4 83.80(6) . .
N4 Cu2 N4 180.00(6) 3_566 .
O8 C14 O7 125.87(13) . .
O8 C14 C13 118.69(13) . .
O7 C14 C13 115.42(12) . .
C16 N4 Cu2 110.04(10) . .
C15 N3 Cu2 108.13(10) . .
N3 C15 C16 106.47(15) . .
N4 C16 C15 107.96(13) . .
N5 C17 C17 110.25(17) . 3_676

loop_
_geom_bond_atom_site_label_1
_geom_bond_atom_site_label_2
_geom_bond_distance
_geom_bond_site_symmetry_2
Cu1 N2 1.9228(11) .
Cu1 N1 1.9549(11) .
Cu1 O7 2.1030(11) .
Cu1 O5 2.1328(11) .
Cu1 O1 2.2808(11) .
Cu1 O3 2.3041(11) .
N1 C6 1.3375(16) .
N1 C2 1.3390(17) .
O5 C8 1.2626(18) .
O3 C7 1.2461(18) .
N2 C9 1.3271(16) .
N2 C13 1.3303(16) .
C2 C3 1.3837(18) .
C2 C1 1.5188(18) .
C6 C5 1.3834(18) .
C6 C7 1.5146(19) .
C9 C10 1.3826(19) .
C9 C8 1.5162(19) .
O1 C1 1.2553(17) .
O2 C1 1.2439(17) .
C13 C12 1.3772(19) .
C13 C14 1.5109(18) .
C10 C11 1.384(2) .
O7 C14 1.2567(18) .
O6 C8 1.2350(18) .
C3 C4 1.381(2) .
O4 C7 1.2520(17) .
C5 C4 1.380(2) .
C11 C12 1.391(2) .
Cu2 N3 2.0019(16) 3_566
Cu2 N3 2.0019(16) .
Cu2 N4 2.0080(13) 3_566
Cu2 N4 2.0080(13) .
O8 C14 1.2389(17) .
N4 C16 1.473(2) .
N3 C15 1.469(2) .
C15 C16 1.505(2) .
N5 C17 1.467(2) .
C17 C17 1.516(3) 3_676
